data_7204043
loop_
_publ_author_name
'Easton, Christopher J.'
'Heath, Graham A.'
'Hughes, C. Merr\^icc M.'
'Lee, Connie K. Y.'
'Savage, G. Paul'
'Simpson, Gregory W.'
'Tiekink, Edward R. T.'
'Vuckovic, George J.'
'Webster, Richard D.'

_publ_section_title
;
 Electrochemical and yeast-catalysed ring-opening of isoxazoles in the
 synthesis of analogues of the herbicide Grasp&#x200A;&#x00AE;
;
_journal_issue 10
_journal_name_full 'Journal of the Chemical Society, Perkin Transactions 1'
_journal_page_first 1168
_journal_paper_doi 10.1039/b008081k
_journal_year 2001
_chemical_formula_sum 'C12 H9 Cl2 N O3'
_chemical_formula_weight 286.11
_space_group_IT_number 14
_symmetry_cell_setting monoclinic
_symmetry_Int_Tables_number 14
_symmetry_space_group_name_Hall '-P 2ybc'
_symmetry_space_group_name_H-M 'P 1 21/c 1'
_cell_angle_alpha 90
_cell_angle_beta 93.06(2)
_cell_angle_gamma 90
_cell_formula_units_Z 8
_cell_length_a 14.092(4)
_cell_length_b 8.212(5)
_cell_length_c 21.719(4)
_cell_measurement_reflns_used 24
_cell_measurement_temperature 293
_cell_measurement_theta_max 16.0
_cell_measurement_theta_min 12.6
_cell_volume 2509.8(17)
_computing_cell_refinement 'MSC/AFC Diffractometer Control'
_computing_data_collection 'MSC/AFC Diffractometer Control'
_computing_data_reduction 'teXsan for Windows (MSC, 1997)'
_computing_publication_material 'teXsan for Windows (MSC, 1997)'
_computing_structure_refinement 'teXsan for Windows (MSC, 1997)'
_computing_structure_solution
;
SIR88 (Burla, et. al. 1989)
;
_diffrn_ambient_temperature 293
_diffrn_measurement_device 'Rigaku AFC6R'
_diffrn_measurement_method \w-2\q
_diffrn_orient_matrix_UB_11 -0.00540
_diffrn_orient_matrix_UB_12 -0.11670
_diffrn_orient_matrix_UB_13 0.01249
_diffrn_orient_matrix_UB_21 -0.00405
_diffrn_orient_matrix_UB_22 0.03407
_diffrn_orient_matrix_UB_23 0.04399
_diffrn_orient_matrix_UB_31 -0.07074
_diffrn_orient_matrix_UB_32 0.00695
_diffrn_orient_matrix_UB_33 -0.00594
_diffrn_radiation_detector 'scintillation counter'
_diffrn_radiation_monochromator graphite
_diffrn_radiation_source 'Rigaku rotating anode'
_diffrn_radiation_type 'Mo K\a'
_diffrn_radiation_wavelength 0.7107
_diffrn_reflns_av_R_equivalents 0.03847
_diffrn_reflns_limit_h_max 16
_diffrn_reflns_limit_h_min 0
_diffrn_reflns_limit_k_max 9
_diffrn_reflns_limit_k_min 0
_diffrn_reflns_limit_l_max 25
_diffrn_reflns_limit_l_min -25
_diffrn_reflns_number 4987
_diffrn_reflns_reduction_process 'Lp corrections applied'
_diffrn_reflns_theta_max 25.08
_diffrn_reflns_theta_min 3.05
_diffrn_standards_decay_% 4.72
_diffrn_standards_interval_count 400
_diffrn_standards_number 3
_exptl_absorpt_coefficient_mu 0.515
_exptl_absorpt_correction_type none
_exptl_crystal_colour colourless
_exptl_crystal_density_diffrn 1.514
_exptl_crystal_density_meas ?
_exptl_crystal_description block
_exptl_crystal_F_000 1168
_exptl_crystal_size_max 0.36
_exptl_crystal_size_mid 0.16
_exptl_crystal_size_min 0.10
_refine_diff_density_max 0.38
_refine_diff_density_min -0.35
_refine_ls_extinction_method none
_refine_ls_goodness_of_fit_ref 2.090
_refine_ls_hydrogen_treatment noref
_refine_ls_matrix_type full
_refine_ls_number_constraints 0
_refine_ls_number_parameters 325
_refine_ls_number_reflns 2090
_refine_ls_number_restraints 0
_refine_ls_R_factor_gt 0.0630
_refine_ls_shift/su_max 0.0000
_refine_ls_shift/su_mean 0.0001
_refine_ls_structure_factor_coef F
_refine_ls_weighting_details 'w = 1/[\s^2^(Fo) + 0.00004|Fo|^2^]'
_refine_ls_weighting_scheme sigma
_refine_ls_wR_factor_ref 0.0500
_reflns_number_gt 2090
_reflns_number_total 4785
_reflns_threshold_expression I>2.00\s(I)
_cod_data_source_file b008081k.txt
_cod_data_source_block '[C12H9Cl2NO3]_2'
_cod_original_cell_volume 2509.7(14)
_cod_original_sg_symbol_H-M 'P 21/c     '
_cod_original_formula_sum 'C12 H9 Cl2 N O3 '
_cod_database_code 7204043

loop_
_symmetry_equiv_pos_as_xyz
'   +x,   +y,   +z'
'   -x,1/2+y,1/2-z'
'   -x,   -y,   -z'
'   +x,1/2-y,1/2+z'

loop_
_atom_site_label
_atom_site_fract_x
_atom_site_fract_y
_atom_site_fract_z
_atom_site_U_iso_or_equiv
_atom_site_occupancy
_atom_site_refinement_flags
_atom_site_adp_type
_atom_site_calc_flag
_atom_site_calc_attached_atom
Cl(2d) 0.60991(10) -0.25671(19) 0.42700(6) 0.0975(6) 1.000 . Uani d ?
Cl(2c) 0.82577(11) 0.26733(17) 0.48228(6) 0.0985(6) 1.000 . Uani d ?
Cl(2a) 0.91189(8) 0.30694(16) 0.13806(6) 0.0726(4) 1.000 . Uani d ?
Cl(2b) 0.63584(10) 0.35537(18) 0.29965(6) 0.0959(6) 1.000 . Uani d ?
O(1a) 0.81862(21) 0.0483(4) 0.28628(13) 0.0670(11) 1.000 . Uani d ?
O(1b) 0.70553(19) -0.0726(3) 0.57402(12) 0.0543(10) 1.000 . Uani d ?
O(3a) 0.6015(2) -0.0086(4) 0.11594(16) 0.0873(13) 1.000 . Uani d ?
O(3b) 0.9572(2) -0.2983(4) 0.46722(15) 0.0959(14) 1.000 . Uani d ?
O(6a) 0.7047(2) -0.1303(4) 0.28928(14) 0.0766(12) 1.000 . Uani d ?
O(6b) 0.80956(21) -0.2286(4) 0.62069(13) 0.0713(11) 1.000 . Uani d ?
N(2'a) 0.6816(3) 0.2757(5) 0.13226(16) 0.0696(13) 1.000 . Uani d ?
N(2'b) 0.8446(2) -0.0976(5) 0.40869(15) 0.0616(13) 1.000 . Uani d ?
C(1a) 0.7460(3) -0.0020(6) 0.26101(21) 0.0541(17) 1.000 . Uani d ?
C(1b) 0.7768(3) -0.1529(5) 0.56856(19) 0.0450(14) 1.000 . Uani d ?
C(2b) 0.8277(3) -0.1720(5) 0.51268(18) 0.0409(13) 1.000 . Uani d ?
C(2a) 0.6996(3) 0.0589(6) 0.20395(19) 0.0473(15) 1.000 . Uani d ?
C(2'a) 0.7192(3) 0.2176(6) 0.18447(19) 0.0498(15) 1.000 . Uani d ?
C(2'b) 0.7969(3) -0.0885(5) 0.45907(19) 0.0442(14) 1.000 . Uani d ?
C(3a) 0.6347(3) -0.0435(6) 0.1676(2) 0.0586(17) 1.000 . Uani d ?
C(3b) 0.9111(3) -0.2735(6) 0.51260(21) 0.0673(17) 1.000 . Uani d ?
C(4a) 0.6107(3) -0.2028(6) 0.1968(2) 0.0646(17) 1.000 . Uani d ?
C(4b) 0.9410(4) -0.3511(8) 0.5725(3) 0.108(2) 1.000 . Uani d ?
C(5a) 0.6121(4) -0.1814(6) 0.2655(3) 0.0789(20) 1.000 . Uani d ?
C(5b) 0.8878(6) -0.3315(12) 0.6160(3) 0.234(5) 1.000 . Uani d ?
C(21a) 0.7791(3) 0.3335(5) 0.22225(19) 0.0430(13) 1.000 . Uani d ?
C(21b) 0.7105(3) 0.0134(6) 0.45420(18) 0.0465(15) 1.000 . Uani d ?
C(22b) 0.7166(3) 0.1821(7) 0.46381(19) 0.0599(17) 1.000 . Uani d ?
C(22a) 0.8675(3) 0.3787(5) 0.20578(19) 0.0512(15) 1.000 . Uani d ?
C(23a) 0.9255(3) 0.4834(6) 0.2415(3) 0.0689(18) 1.000 . Uani d ?
C(23b) 0.6371(5) 0.2783(7) 0.4608(3) 0.094(2) 1.000 . Uani d ?
C(24a) 0.8919(4) 0.5437(7) 0.2952(3) 0.0824(21) 1.000 . Uani d ?
C(24b) 0.5502(5) 0.2112(10) 0.4452(3) 0.105(3) 1.000 . Uani d ?
C(25a) 0.8029(4) 0.5040(7) 0.3118(2) 0.0749(20) 1.000 . Uani d ?
C(25b) 0.5424(4) 0.0477(10) 0.4334(2) 0.093(2) 1.000 . Uani d ?
C(26a) 0.7480(3) 0.4003(6) 0.2760(2) 0.0568(16) 1.000 . Uani d ?
C(26b) 0.6219(3) -0.0506(7) 0.43826(19) 0.0623(17) 1.000 . Uani d ?
H(2'a) 0.6961 0.3859 0.1197 0.084 1.000 . Uiso c ?
H(2'b) 0.6393 0.2085 0.1064 0.084 1.000 . Uiso c ?
H(2'c) 0.9020 -0.1628 0.4084 0.074 1.000 . Uiso c ?
H(2'd) 0.8224 -0.0391 0.3719 0.074 1.000 . Uiso c ?
H(4a1) 0.5479 -0.2375 0.1816 0.078 1.000 . Uiso c ?
H(4a2) 0.6571 -0.2843 0.1865 0.078 1.000 . Uiso c ?
H(4b1) 0.9462 -0.4673 0.5654 0.130 1.000 . Uiso c ?
H(4b2) 1.0029 -0.3075 0.5854 0.130 1.000 . Uiso c ?
H(5a1) 0.5961 -0.2842 0.2844 0.095 1.000 . Uiso c ?
H(5a2) 0.5656 -0.0997 0.2754 0.095 1.000 . Uiso c ?
H(5b1) 0.9306 -0.3002 0.6505 0.281 1.000 . Uiso c ?
H(5b2) 0.8627 -0.4394 0.6233 0.281 1.000 . Uiso c ?
H(23a) 0.9881 0.5131 0.2288 0.083 1.000 . Uiso c ?
H(23b) 0.6424 0.3938 0.4698 0.113 1.000 . Uiso c ?
H(24a) 0.9316 0.6146 0.3213 0.099 1.000 . Uiso c ?
H(24b) 0.4940 0.2796 0.4425 0.126 1.000 . Uiso c ?
H(25a) 0.7786 0.5494 0.3491 0.090 1.000 . Uiso c ?
H(25b) 0.4809 0.0010 0.4217 0.111 1.000 . Uiso c ?

loop_
_atom_site_aniso_label
_atom_site_aniso_U_11
_atom_site_aniso_U_22
_atom_site_aniso_U_33
_atom_site_aniso_U_12
_atom_site_aniso_U_13
_atom_site_aniso_U_23
Cl(2d) 0.1021(11) 0.1080(14) 0.0834(10) -0.0456(10) 0.0141(8) -0.0104(10)
Cl(2c) 0.1360(13) 0.0697(10) 0.0894(11) -0.0237(9) 0.0018(10) -0.0094(9)
Cl(2a) 0.0661(8) 0.0836(10) 0.0693(8) 0.0004(7) 0.0147(6) -0.0089(8)
Cl(2b) 0.0908(10) 0.1004(12) 0.1005(11) -0.0120(9) 0.0430(9) -0.0063(9)
O(1a) 0.071(2) 0.061(2) 0.066(2) -0.0110(19) -0.0202(18) 0.0196(18)
O(1b) 0.0602(19) 0.0558(21) 0.0478(19) 0.0173(17) 0.0120(15) -0.0047(16)
O(3a) 0.109(3) 0.080(3) 0.069(2) -0.0347(21) -0.0318(20) 0.014(2)
O(3b) 0.105(3) 0.120(3) 0.066(2) 0.067(2) 0.0410(20) 0.030(2)
O(6a) 0.087(3) 0.072(3) 0.070(2) -0.0123(20) -0.0009(20) 0.0241(20)
O(6b) 0.083(2) 0.089(3) 0.0435(19) 0.0263(20) 0.0125(16) 0.0096(19)
N(2'a) 0.086(3) 0.062(3) 0.057(2) -0.024(2) -0.0312(21) 0.019(2)
N(2'b) 0.062(2) 0.080(3) 0.044(2) 0.0310(21) 0.0080(20) 0.014(2)
C(1a) 0.063(3) 0.042(3) 0.058(4) -0.002(3) 0.005(3) 0.009(3)
C(1b) 0.057(3) 0.041(3) 0.037(3) -0.002(2) 0.000(2) 0.000(2)
C(2b) 0.050(3) 0.036(3) 0.038(3) 0.009(2) 0.0072(21) 0.002(2)
C(2a) 0.049(3) 0.045(3) 0.047(3) -0.009(2) -0.004(2) 0.009(3)
C(2'a) 0.042(3) 0.063(4) 0.044(3) -0.000(3) -0.001(2) 0.007(3)
C(2'b) 0.046(3) 0.042(3) 0.045(3) -0.000(2) 0.003(2) -0.007(2)
C(3a) 0.070(3) 0.049(3) 0.056(3) -0.010(3) -0.000(3) 0.006(3)
C(3b) 0.080(4) 0.076(4) 0.047(3) 0.019(3) 0.013(3) 0.015(3)
C(4a) 0.068(3) 0.053(3) 0.073(4) -0.016(3) 0.009(3) -0.016(3)
C(4b) 0.125(5) 0.124(5) 0.078(4) 0.081(4) 0.027(4) 0.036(4)
C(5a) 0.076(4) 0.066(4) 0.095(4) -0.016(3) 0.005(3) 0.022(3)
C(5b) 0.270(10) 0.359(13) 0.082(5) 0.276(10) 0.075(6) 0.105(7)
C(21a) 0.044(3) 0.040(3) 0.044(3) -0.001(2) -0.0028(21) 0.007(2)
C(21b) 0.046(3) 0.052(3) 0.042(3) 0.011(3) 0.0041(20) 0.004(2)
C(22b) 0.075(4) 0.065(4) 0.041(3) 0.019(3) 0.008(2) 0.011(3)
C(22a) 0.046(3) 0.050(3) 0.056(3) 0.007(2) -0.003(2) 0.001(3)
C(23a) 0.044(3) 0.070(4) 0.092(4) -0.013(3) -0.004(3) 0.005(3)
C(23b) 0.134(6) 0.082(5) 0.067(4) 0.048(5) 0.017(4) 0.017(3)
C(24a) 0.083(4) 0.082(4) 0.082(4) -0.008(4) -0.006(3) -0.024(4)
C(24b) 0.113(6) 0.145(7) 0.060(4) 0.086(6) 0.028(4) 0.044(5)
C(25a) 0.091(4) 0.076(4) 0.058(4) 0.004(4) 0.007(3) -0.018(3)
C(25b) 0.053(4) 0.177(7) 0.048(3) 0.021(5) -0.000(3) 0.023(5)
C(26a) 0.065(3) 0.048(3) 0.058(3) -0.005(3) -0.005(3) -0.002(3)
C(26b) 0.050(3) 0.100(5) 0.037(3) 0.011(3) 0.005(2) 0.017(3)

loop_
_atom_type_symbol
_atom_type_oxidation_number
_atom_type_number_in_cell
_atom_type_scat_dispersion_real
_atom_type_scat_dispersion_imag
_atom_type_scat_source
C 0 96 0.002 0.002
;International Tables for Crystallography
(1992, Vol. C, Table 6.1.1.2)
;
H 0 72 0.000 0.000
;International Tables for Crystallography
(1992, Vol. C, Table 6.1.1.2)
;
Cl 0 16 0.132 0.159
;International Tables for Crystallography
(1992, Vol. C, Tables 4.2.6.8 and 6.1.1.1)
;
N 0 8 0.004 0.003
;International Tables for Crystallography
(1992, Vol. C, Table 6.1.1.2)
;
O 0 24 0.008 0.006
;International Tables for Crystallography
(1992, Vol. C, Table 6.1.1.2)
;

loop_
_geom_angle_atom_site_label_1
_geom_angle_atom_site_label_2
_geom_angle_atom_site_label_3
_geom_angle
_geom_angle_site_symmetry_1
_geom_angle_site_symmetry_2
_geom_angle_site_symmetry_3
_geom_angle_publ_flag
C(1a) O(6a) C(5a) 117.6(5) . . . ?
C(1b) O(6b) C(5b) 116.9(6) . . . ?
C(2'a) N(2'a) H(2'a) 120.0 . . . no
C(2'a) N(2'a) H(2'b) 120.0 . . . no
H(2'a) N(2'a) H(2'b) 120.0 . . . no
C(2'b) N(2'b) H(2'c) 120.0 . . . no
C(2'b) N(2'b) H(2'd) 120.0 . . . no
H(2'c) N(2'b) H(2'd) 120.0 . . . no
O(1a) C(1a) O(6a) 115.5(6) . . . ?
O(1a) C(1a) C(2a) 126.8(6) . . . ?
O(6a) C(1a) C(2a) 117.6(6) . . . ?
O(1b) C(1b) O(6b) 114.6(5) . . . ?
O(1b) C(1b) C(2b) 126.1(6) . . . ?
O(6b) C(1b) C(2b) 119.3(6) . . . ?
C(1b) C(2b) C(2'b) 119.9(5) . . . ?
C(1b) C(2b) C(3b) 120.2(6) . . . ?
C(2'b) C(2b) C(3b) 119.9(5) . . . ?
C(1a) C(2a) C(2'a) 119.3(6) . . . ?
C(1a) C(2a) C(3a) 120.4(6) . . . ?
C(2'a) C(2a) C(3a) 120.3(6) . . . ?
N(2'a) C(2'a) C(2a) 121.4(6) . . . ?
N(2'a) C(2'a) C(21a) 115.7(6) . . . ?
C(2a) C(2'a) C(21a) 122.9(5) . . . ?
N(2'b) C(2'b) C(2b) 120.9(5) . . . ?
N(2'b) C(2'b) C(21b) 115.4(5) . . . ?
C(2b) C(2'b) C(21b) 123.7(5) . . . ?
O(3a) C(3a) C(2a) 124.3(6) . . . ?
O(3a) C(3a) C(4a) 120.4(6) . . . ?
C(2a) C(3a) C(4a) 115.3(6) . . . ?
O(3b) C(3b) C(2b) 124.3(6) . . . ?
O(3b) C(3b) C(4b) 119.6(6) . . . ?
C(2b) C(3b) C(4b) 116.0(6) . . . ?
C(3a) C(4a) C(5a) 109.0(6) . . . ?
C(3a) C(4a) H(4a1) 109.6 . . . no
C(3a) C(4a) H(4a2) 109.6 . . . no
C(5a) C(4a) H(4a1) 109.6 . . . no
C(5a) C(4a) H(4a2) 109.6 . . . no
H(4a1) C(4a) H(4a2) 109.5 . . . no
C(3b) C(4b) C(5b) 117.0(7) . . . ?
C(3b) C(4b) H(4b1) 107.6 . . . no
C(3b) C(4b) H(4b2) 107.6 . . . no
C(5b) C(4b) H(4b1) 107.6 . . . no
C(5b) C(4b) H(4b2) 107.6 . . . no
H(4b1) C(4b) H(4b2) 109.5 . . . no
O(6a) C(5a) C(4a) 110.8(6) . . . ?
O(6a) C(5a) H(5a1) 109.2 . . . no
O(6a) C(5a) H(5a2) 109.2 . . . no
C(4a) C(5a) H(5a1) 109.2 . . . no
C(4a) C(5a) H(5a2) 109.2 . . . no
H(5a1) C(5a) H(5a2) 109.5 . . . no
O(6b) C(5b) C(4b) 129.9(8) . . . ?
O(6b) C(5b) H(5b1) 104.1 . . . no
O(6b) C(5b) H(5b2) 104.1 . . . no
C(4b) C(5b) H(5b1) 104.1 . . . no
C(4b) C(5b) H(5b2) 104.1 . . . no
H(5b1) C(5b) H(5b2) 109.5 . . . no
C(2'a) C(21a) C(22a) 121.8(6) . . . ?
C(2'a) C(21a) C(26a) 121.5(6) . . . ?
C(22a) C(21a) C(26a) 116.7(6) . . . ?
C(2'b) C(21b) C(22b) 120.3(6) . . . ?
C(2'b) C(21b) C(26b) 122.2(7) . . . ?
C(22b) C(21b) C(26b) 117.4(6) . . . ?
Cl(2c) C(22b) C(21b) 119.0(5) . . . ?
Cl(2c) C(22b) C(23b) 119.7(7) . . . ?
C(21b) C(22b) C(23b) 121.3(7) . . . ?
Cl(2a) C(22a) C(21a) 120.4(5) . . . ?
Cl(2a) C(22a) C(23a) 117.1(5) . . . ?
C(21a) C(22a) C(23a) 122.5(6) . . . ?
C(22a) C(23a) C(24a) 118.5(6) . . . ?
C(22a) C(23a) H(23a) 120.7 . . . no
C(24a) C(23a) H(23a) 120.7 . . . no
C(22b) C(23b) C(24b) 119.9(9) . . . ?
C(22b) C(23b) H(23b) 120.1 . . . no
C(24b) C(23b) H(23b) 120.1 . . . no
C(23a) C(24a) C(25a) 120.1(7) . . . ?
C(23a) C(24a) H(24a) 119.9 . . . no
C(25a) C(24a) H(24a) 119.9 . . . no
C(23b) C(24b) C(25b) 120.2(9) . . . ?
C(23b) C(24b) H(24b) 119.9 . . . no
C(25b) C(24b) H(24b) 119.9 . . . no
C(24a) C(25a) C(26a) 119.9(7) . . . ?
C(24a) C(25a) H(25a) 120.0 . . . no
C(26a) C(25a) H(25a) 120.0 . . . no
C(24b) C(25b) C(26b) 120.2(9) . . . ?
C(24b) C(25b) H(25b) 119.9 . . . no
C(26b) C(25b) H(25b) 119.9 . . . no
Cl(2b) C(26a) C(21a) 120.2(5) . . . ?
Cl(2b) C(26a) C(25a) 117.6(6) . . . ?
C(21a) C(26a) C(25a) 122.2(6) . . . ?
Cl(2d) C(26b) C(21b) 119.5(6) . . . ?
Cl(2d) C(26b) C(25b) 119.5(7) . . . ?
C(21b) C(26b) C(25b) 121.0(8) . . . ?

loop_
_geom_bond_atom_site_label_1
_geom_bond_atom_site_label_2
_geom_bond_distance
_geom_bond_site_symmetry_1
_geom_bond_site_symmetry_2
_geom_bond_publ_flag
Cl(2d) C(26b) 1.717(8) . . ?
Cl(2c) C(22b) 1.719(7) . . ?
Cl(2a) C(22a) 1.732(6) . . ?
Cl(2b) C(26a) 1.728(6) . . ?
O(1a) C(1a) 1.208(7) . . ?
O(1b) C(1b) 1.212(6) . . ?
O(3a) C(3a) 1.227(7) . . ?
O(3b) C(3b) 1.226(7) . . ?
O(6a) C(1a) 1.365(7) . . ?
O(6a) C(5a) 1.440(7) . . ?
O(6b) C(1b) 1.351(6) . . ?
O(6b) C(5b) 1.397(9) . . ?
N(2'a) C(2'a) 1.316(7) . . ?
N(2'a) H(2'a) 0.97 . . no
N(2'a) H(2'b) 0.97 . . no
N(2'b) C(2'b) 1.317(6) . . ?
N(2'b) H(2'c) 0.97 . . no
N(2'b) H(2'd) 0.97 . . no
C(1a) C(2a) 1.459(8) . . ?
C(1b) C(2b) 1.451(7) . . ?
C(2b) C(2'b) 1.400(7) . . ?
C(2b) C(3b) 1.441(8) . . ?
C(2a) C(2'a) 1.402(8) . . ?
C(2a) C(3a) 1.446(8) . . ?
C(2'a) C(21a) 1.490(8) . . ?
C(2'b) C(21b) 1.476(8) . . ?
C(3a) C(4a) 1.500(9) . . ?
C(3b) C(4b) 1.490(9) . . ?
C(4a) C(5a) 1.502(9) . . ?
C(4a) H(4a1) 0.97 . . no
C(4a) H(4a2) 0.97 . . no
C(4b) C(5b) 1.247(10) . . ?
C(4b) H(4b1) 0.97 . . no
C(4b) H(4b2) 0.97 . . no
C(5a) H(5a1) 0.97 . . no
C(5a) H(5a2) 0.97 . . no
C(5b) H(5b1) 0.97 . . no
C(5b) H(5b2) 0.97 . . no
C(21a) C(22a) 1.366(7) . . ?
C(21a) C(26a) 1.382(8) . . ?
C(21b) C(22b) 1.403(8) . . ?
C(21b) C(26b) 1.381(8) . . ?
C(22b) C(23b) 1.370(10) . . ?
C(22a) C(23a) 1.393(8) . . ?
C(23a) C(24a) 1.373(9) . . ?
C(23a) H(23a) 0.97 . . no
C(23b) C(24b) 1.368(12) . . ?
C(23b) H(23b) 0.97 . . no
C(24a) C(25a) 1.363(9) . . ?
C(24a) H(24a) 0.97 . . no
C(24b) C(25b) 1.370(12) . . ?
C(24b) H(24b) 0.97 . . no
C(25a) C(26a) 1.366(8) . . ?
C(25a) H(25a) 0.97 . . no
C(25b) C(26b) 1.380(10) . . ?
C(25b) H(25b) 0.97 . . no

loop_
_geom_contact_atom_site_label_1
_geom_contact_atom_site_label_2
_geom_contact_distance
_geom_contact_site_symmetry_1
_geom_contact_site_symmetry_2
_geom_contact_publ_flag
Cl(2d) O(6a) 3.498(5) . . no
Cl(2d) C(5a) 3.564(8) . . no
Cl(2c) O(3b) 3.204(5) . 3_756 no
Cl(2c) Cl(2a) 3.585(3) . 4 no
Cl(2a) O(3b) 3.135(5) . 2_755 no
Cl(2b) C(4a) 3.511(7) . 2_655 no
Cl(2b) C(23b) 3.557(8) . . no
O(1a) N(2'b) 2.921(6) . . no
O(1b) N(2'a) 2.776(7) . 4 no
O(1b) C(25b) 3.496(9) . 3_656 no
O(1b) C(4a) 3.560(8) . 4_545 no
O(3a) C(24b) 3.366(9) . 2_645 no
O(3b) C(4b) 3.351(9) . 3_746 no
O(6a) N(2'b) 3.185(7) . . no
O(6a) C(25a) 3.332(9) . 1_545 no
O(6a) C(26b) 3.558(7) . . no
O(6b) C(3a) 3.299(8) . 4_545 no
O(6b) C(4a) 3.376(8) . 4_545 no
O(6b) C(22a) 3.490(8) . 4 no
N(2'b) C(1a) 3.515(8) . . no
C(25b) C(25b) 3.283(15) . 3_656 no

loop_
_geom_torsion_atom_site_label_1
_geom_torsion_atom_site_label_2
_geom_torsion_atom_site_label_3
_geom_torsion_atom_site_label_4
_geom_torsion_site_symmetry_1
_geom_torsion_site_symmetry_2
_geom_torsion_site_symmetry_3
_geom_torsion_site_symmetry_4
_geom_torsion
_geom_torsion_publ_flag
Cl(2d) C(26b) C(21b) C(2'b) . . . . 3.0(8) no
Cl(2d) C(26b) C(21b) C(22b) . . . . -179.1(5) no
Cl(2d) C(26b) C(25b) C(24b) . . . . 176.8(7) no
Cl(2c) C(22b) C(21b) C(2'b) . . . . -0.8(8) no
Cl(2c) C(22b) C(21b) C(26b) . . . . -178.8(4) no
Cl(2c) C(22b) C(23b) C(24b) . . . . 179.0(6) no
Cl(2a) C(22a) C(21a) C(2'a) . . . . 2.2(8) no
Cl(2a) C(22a) C(21a) C(26a) . . . . -178.0(4) no
Cl(2a) C(22a) C(23a) C(24a) . . . . 179.4(6) no
Cl(2b) C(26a) C(21a) C(2'a) . . . . -2.1(8) no
Cl(2b) C(26a) C(21a) C(22a) . . . . 178.2(5) no
Cl(2b) C(26a) C(25a) C(24a) . . . . -179.9(6) no
O(1a) C(1a) O(6a) C(5a) . . . . 172.3(6) no
O(1a) C(1a) C(2a) C(2'a) . . . . -21.6(10) no
O(1a) C(1a) C(2a) C(3a) . . . . 157.9(7) no
O(1b) C(1b) O(6b) C(5b) . . . . 175.8(9) no
O(1b) C(1b) C(2b) C(2'b) . . . . 2.4(10) no
O(1b) C(1b) C(2b) C(3b) . . . . -179.1(6) no
O(3a) C(3a) C(2a) C(1a) . . . . -171.2(7) no
O(3a) C(3a) C(2a) C(2'a) . . . . 8.4(10) no
O(3a) C(3a) C(4a) C(5a) . . . . -149.4(7) no
O(3b) C(3b) C(2b) C(1b) . . . . 178.7(7) no
O(3b) C(3b) C(2b) C(2'b) . . . . -2.7(11) no
O(3b) C(3b) C(4b) C(5b) . . . . -174.9(12) no
O(6a) C(1a) C(2a) C(2'a) . . . . 159.0(5) no
O(6a) C(1a) C(2a) C(3a) . . . . -21.4(9) no
O(6a) C(5a) C(4a) C(3a) . . . . -60.2(7) no
O(6b) C(1b) C(2b) C(2'b) . . . . -177.2(5) no
O(6b) C(1b) C(2b) C(3b) . . . . 1.3(9) no
O(6b) C(5b) C(4b) C(3b) . . . . -10.0(24) no
N(2'a) C(2'a) C(2a) C(1a) . . . . 177.6(6) no
N(2'a) C(2'a) C(2a) C(3a) . . . . -1.9(9) no
N(2'a) C(2'a) C(21a) C(22a) . . . . -73.2(8) no
N(2'a) C(2'a) C(21a) C(26a) . . . . 107.1(7) no
N(2'b) C(2'b) C(2b) C(1b) . . . . 176.6(6) no
N(2'b) C(2'b) C(2b) C(3b) . . . . -1.9(9) no
N(2'b) C(2'b) C(21b) C(22b) . . . . -85.1(7) no
N(2'b) C(2'b) C(21b) C(26b) . . . . 92.7(7) no
C(1a) O(6a) C(5a) C(4a) . . . . 49.5(8) no
C(1a) C(2a) C(2'a) C(21a) . . . . -5.6(9) no
C(1a) C(2a) C(3a) C(4a) . . . . 7.3(9) no
C(1b) O(6b) C(5b) C(4b) . . . . 9.9(22) no
C(1b) C(2b) C(2'b) C(21b) . . . . -3.7(9) no
C(1b) C(2b) C(3b) C(4b) . . . . -1.3(10) no
C(2b) C(1b) O(6b) C(5b) . . . . -4.6(11) no
C(2b) C(2'b) C(21b) C(22b) . . . . 95.3(7) no
C(2b) C(2'b) C(21b) C(26b) . . . . -86.9(8) no
C(2b) C(3b) C(4b) C(5b) . . . . 5.1(15) no
C(2a) C(1a) O(6a) C(5a) . . . . -8.2(8) no
C(2a) C(2'a) C(21a) C(22a) . . . . 109.8(7) no
C(2a) C(2'a) C(21a) C(26a) . . . . -69.9(8) no
C(2a) C(3a) C(4a) C(5a) . . . . 32.1(8) no
C(2'a) C(2a) C(3a) C(4a) . . . . -173.1(6) no
C(2'a) C(21a) C(22a) C(23a) . . . . -178.2(6) no
C(2'a) C(21a) C(26a) C(25a) . . . . 178.5(6) no
C(2'b) C(2b) C(3b) C(4b) . . . . 177.2(7) no
C(2'b) C(21b) C(22b) C(23b) . . . . -178.6(6) no
C(2'b) C(21b) C(26b) C(25b) . . . . -179.3(6) no
C(3a) C(2a) C(2'a) C(21a) . . . . 174.9(6) no
C(3b) C(2b) C(2'b) C(21b) . . . . 177.7(6) no
C(21a) C(22a) C(23a) C(24a) . . . . -0.3(10) no
C(21a) C(26a) C(25a) C(24a) . . . . -0.5(11) no
C(21b) C(22b) C(23b) C(24b) . . . . -3.3(11) no
C(21b) C(26b) C(25b) C(24b) . . . . -0.8(11) no
C(22b) C(21b) C(26b) C(25b) . . . . -1.5(9) no
C(22b) C(23b) C(24b) C(25b) . . . . 0.9(13) no
C(22a) C(21a) C(26a) C(25a) . . . . -1.2(10) no
C(22a) C(23a) C(24a) C(25a) . . . . -1.5(12) no
C(23a) C(22a) C(21a) C(26a) . . . . 1.6(9) no
C(23a) C(24a) C(25a) C(26a) . . . . 1.9(12) no
C(23b) C(22b) C(21b) C(26b) . . . . 3.5(10) no
C(23b) C(24b) C(25b) C(26b) . . . . 1.1(14) no
